data_9014528
loop_
_publ_author_name
'Errandonea, D.'
'Santamar\'ia-P\'erez D'
'Vegas, A.'
'Nuss, J.'
'Jansen, M.'
'Rodr\'iguez-Hern\'andez P'
'Mu\~noz, A.'

_publ_section_title
;
 Structural stability of Fe5Si3 and Ni2Si studied by high-pressure
 X-ray diffraction and ab initio total-energy calculations
;
_journal_name_full 'Physical Review B - Condensed Matter'
_journal_page_first 094113
_journal_page_last 1-094113-12
_journal_paper_doi 10.1103/PhysRevB.77.094113
_journal_volume 77
_journal_year 2008
_chemical_compound_source Synthetic
_chemical_formula_sum 'Fe2 Si'
_space_group_IT_number 164
_symmetry_space_group_name_Hall '-P 3 2"'
_symmetry_space_group_name_H-M 'P -3 m 1'
_cell_angle_alpha 90
_cell_angle_beta 90
_cell_angle_gamma 120
_cell_length_a 4.052
_cell_length_b 4.052
_cell_length_c 5.085
_cell_formula_units_Z 2
_cell_volume 72.304
_database_code_amcsd 0019682
_exptl_crystal_density_diffrn 6.420
_cod_database_code 9014528
_amcsd_formula_title Fe2Si

loop_
_space_group_symop_operation_xyz
x,y,z
-y,-x,z
y,-x+y,-z
-x,-x+y,-z
-x+y,-x,z
-x+y,y,z
-x,-y,-z
y,x,-z
-y,x-y,z
x,x-y,z
x-y,x,-z
x-y,-y,-z

loop_
_atom_site_label
_atom_site_fract_x
_atom_site_fract_y
_atom_site_fract_z
Fe1 0.00000 0.00000 0.00000
Fe 0.00000 0.00000 0.50000
Fe3 0.33333 0.66667 0.78000
Si 0.33333 0.66667 0.28000

loop_
_cod_related_entry_id
_cod_related_entry_database
_cod_related_entry_code
1 AMCSD 0019682
